data_2205526
loop_
_publ_author_name
'Akbal, Tufan'
'Akdemir, Nesuhi'
'\"Ozil, Musa'
'A\(gar, Erbil'
'Erd\"onmez, Ahmet'

_publ_section_title
;
 4,5-Bis(3-methoxyphenylsulfanyl)phthalonitrile
;
_journal_issue 4
_journal_name_full 'Acta Crystallographica Section E'
_journal_page_first o1121
_journal_page_last o1122
_journal_paper_doi 10.1107/S1600536805008706
_journal_volume 61
_journal_year 2005
_chemical_formula_moiety 'C22 H16 N2 O2 S2'
_chemical_formula_sum 'C22 H16 N2 O2 S2'
_chemical_formula_weight 404.49
_chemical_name_systematic 4,5-Bis(3-methoxythiophenoxy)phthalonitrile
_space_group_IT_number 2
_symmetry_cell_setting triclinic
_symmetry_space_group_name_Hall '-P 1'
_symmetry_space_group_name_H-M 'P -1'
_atom_sites_solution_hydrogens geom
_atom_sites_solution_primary direct
_atom_sites_solution_secondary difmap
_cell_angle_alpha 91.531(10)
_cell_angle_beta 102.391(11)
_cell_angle_gamma 91.567(11)
_cell_formula_units_Z 2
_cell_length_a 7.8208(11)
_cell_length_b 11.0356(14)
_cell_length_c 11.5767(15)
_cell_measurement_reflns_used 16920
_cell_measurement_temperature 293(2)
_cell_measurement_theta_max 28.59
_cell_measurement_theta_min 2.54
_cell_volume 975.0(2)
_computing_cell_refinement X-AREA
_computing_data_collection 'X-AREA (Stoe, 2002)'
_computing_data_reduction 'X-RED32 (Stoe, 2002)'
_computing_molecular_graphics 'ORTEPIII (Burnett & Johnson, 1996)'
_computing_publication_material 'WinGX (Farrugia, 1997), PARST (Nardelli, 1995)'
_computing_structure_refinement 'SHELXL97 (Sheldrick, 1997)'
_computing_structure_solution 'SHELXS97 (Sheldrick, 1997)'
_diffrn_ambient_temperature 293(2)
_diffrn_detector_area_resol_mean 6.67
_diffrn_measured_fraction_theta_full 0.989
_diffrn_measured_fraction_theta_max 0.989
_diffrn_measurement_device_type 'STOE IPDS 2'
_diffrn_measurement_method '\w scans'
_diffrn_radiation_monochromator graphite
_diffrn_radiation_type MoK\a
_diffrn_radiation_wavelength 0.71073
_diffrn_reflns_av_R_equivalents 0.0837
_diffrn_reflns_av_sigmaI/netI 0.0740
_diffrn_reflns_limit_h_max 10
_diffrn_reflns_limit_h_min -10
_diffrn_reflns_limit_k_max 14
_diffrn_reflns_limit_k_min -14
_diffrn_reflns_limit_l_max 15
_diffrn_reflns_limit_l_min -14
_diffrn_reflns_number 25939
_diffrn_reflns_theta_full 28.68
_diffrn_reflns_theta_max 28.68
_diffrn_reflns_theta_min 2.54
_diffrn_standards_decay_% 0
_diffrn_standards_interval_count 0
_diffrn_standards_number 0
_exptl_absorpt_coefficient_mu 0.294
_exptl_absorpt_correction_T_max 0.9704
_exptl_absorpt_correction_T_min 0.9255
_exptl_absorpt_correction_type integration
_exptl_absorpt_process_details 'X-RED32 (Stoe, 2002)'
_exptl_crystal_colour yellow
_exptl_crystal_density_diffrn 1.378
_exptl_crystal_density_method 'not measured'
_exptl_crystal_description prism
_exptl_crystal_F_000 420
_exptl_crystal_size_max 0.300
_exptl_crystal_size_mid 0.223
_exptl_crystal_size_min 0.120
_refine_diff_density_max 0.371
_refine_diff_density_min -0.367
_refine_ls_extinction_method none
_refine_ls_goodness_of_fit_ref 0.849
_refine_ls_hydrogen_treatment constr
_refine_ls_matrix_type full
_refine_ls_number_parameters 253
_refine_ls_number_reflns 4979
_refine_ls_number_restraints 0
_refine_ls_restrained_S_all 0.849
_refine_ls_R_factor_all 0.1197
_refine_ls_R_factor_gt 0.0514
_refine_ls_shift/su_max 0.000
_refine_ls_shift/su_mean 0.000
_refine_ls_structure_factor_coef Fsqd
_refine_ls_weighting_details 'calc w = 1/[\s^2^(Fo^2^)+(0.0861P)^2^] where P = (Fo^2^+2Fc^2^)/3'
_refine_ls_weighting_scheme calc
_refine_ls_wR_factor_gt 0.1282
_refine_ls_wR_factor_ref 0.1513
_reflns_number_gt 2390
_reflns_number_total 4979
_reflns_threshold_expression >2sigma(I)
_cod_data_source_file kp6030.cif
_cod_data_source_block I
_cod_depositor_comments
;
The following automatic conversions were performed:
'_geom_bond_publ_flag' value 'Y' changed to 'y' according to
'/home/saulius/struct/CIF-dictionaries/cif_core.dic' dictionary named
'cif_core.dic' version 2.4.1 from 2010-06-29 (10
times).

'_geom_angle_publ_flag' value 'Y' changed to 'y' according to
'/home/saulius/struct/CIF-dictionaries/cif_core.dic' dictionary named
'cif_core.dic' version 2.4.1 from 2010-06-29 (4
times).

'_geom_torsion_publ_flag' value 'Y' changed to 'y' according to
'/home/saulius/struct/CIF-dictionaries/cif_core.dic' dictionary named
'cif_core.dic' version 2.4.1 from 2010-06-29 (3 times).

Automatic conversion script
Id: cif_fix_enum 1527 2010-12-29 10:47:43Z saulius 

The following automatic conversions were performed:

'_geom_bond_publ_flag' value 'Y' changed to 'y' according to
/home/saulius/struct/CIF-dictionaries/cif_core.dic dictionary named
'cif_core.dic' version 2.4.1 from 2010-06-29 (10
times).

'_geom_angle_publ_flag' value 'Y' changed to 'y' according
to /home/saulius/struct/CIF-dictionaries/cif_core.dic dictionary
named 'cif_core.dic' version 2.4.1 from 2010-06-29 (4
times).

'_geom_torsion_publ_flag' value 'Y' changed to 'y' according
to /home/saulius/struct/CIF-dictionaries/cif_core.dic dictionary
named 'cif_core.dic' version 2.4.1 from 2010-06-29 (3 times).

Automatic conversion script
Id: cif_fix_values 1715 2011-07-08 13:25:40Z adriana 
;
_cod_original_sg_symbol_H-M P-1
_cod_database_code 2205526
_cod_database_fobs_code 2205526

loop_
_symmetry_equiv_pos_as_xyz
'x, y, z'
'-x, -y, -z'

loop_
_atom_site_label
_atom_site_fract_x
_atom_site_fract_y
_atom_site_fract_z
_atom_site_U_iso_or_equiv
_atom_site_adp_type
_atom_site_calc_flag
_atom_site_refinement_flags
_atom_site_occupancy
_atom_site_type_symbol
C1 0.8781(5) -0.0920(4) 0.2293(4) 0.0881(12) Uani d . 1 C
H1A 0.9590 -0.1553 0.2262 0.132 Uiso calc R 1 H
H1B 0.8727 -0.0747 0.3101 0.132 Uiso calc R 1 H
H1C 0.9166 -0.0203 0.1957 0.132 Uiso calc R 1 H
C2 0.5790(4) -0.0509(2) 0.1593(3) 0.0482(6) Uani d . 1 C
C3 0.6012(4) 0.0672(2) 0.2041(2) 0.0474(6) Uani d . 1 C
H3 0.7118 0.0989 0.2401 0.057 Uiso calc R 1 H
C4 0.4538(4) 0.1376(2) 0.1943(2) 0.0487(6) Uani d . 1 C
C5 0.2901(4) 0.0928(3) 0.1404(3) 0.0588(8) Uani d . 1 C
H5 0.1926 0.1401 0.1363 0.071 Uiso calc R 1 H
C6 0.2726(4) -0.0239(3) 0.0924(3) 0.0576(8) Uani d . 1 C
H6 0.1629 -0.0543 0.0531 0.069 Uiso calc R 1 H
C7 0.4156(4) -0.0956(2) 0.1021(3) 0.0538(7) Uani d . 1 C
H7 0.4020 -0.1743 0.0701 0.065 Uiso calc R 1 H
C8 0.3794(4) 0.3834(2) 0.1655(2) 0.0457(6) Uani d . 1 C
C9 0.3315(4) 0.4937(2) 0.2137(2) 0.0460(6) Uani d . 1 C
C10 0.2514(4) 0.5801(2) 0.1379(2) 0.0464(6) Uani d . 1 C
H10 0.2195 0.6526 0.1690 0.056 Uiso calc R 1 H
C11 0.2184(3) 0.5604(2) 0.0175(2) 0.0442(6) Uani d . 1 C
C12 0.2629(3) 0.4507(2) -0.0308(2) 0.0451(6) Uani d . 1 C
C13 0.3425(4) 0.3638(2) 0.0444(2) 0.0477(6) Uani d . 1 C
H13 0.3718 0.2908 0.0127 0.057 Uiso calc R 1 H
C14 0.1372(4) 0.6521(2) -0.0581(3) 0.0503(7) Uani d . 1 C
C15 0.2284(4) 0.4308(3) -0.1552(3) 0.0544(7) Uani d . 1 C
C16 0.3268(4) 0.6616(2) 0.3976(2) 0.0492(7) Uani d . 1 C
C17 0.4301(4) 0.7570(3) 0.3745(3) 0.0578(7) Uani d . 1 C
H17 0.5242 0.7439 0.3389 0.069 Uiso calc R 1 H
C18 0.3894(5) 0.8732(3) 0.4059(3) 0.0616(8) Uani d . 1 C
H18 0.4556 0.9392 0.3893 0.074 Uiso calc R 1 H
C19 0.2539(4) 0.8922(3) 0.4607(3) 0.0592(8) Uani d . 1 C
H19 0.2289 0.9708 0.4814 0.071 Uiso calc R 1 H
C20 0.1542(4) 0.7957(3) 0.4855(3) 0.0535(7) Uani d . 1 C
C21 0.1880(4) 0.6789(3) 0.4526(2) 0.0522(7) Uani d . 1 C
H21 0.1192 0.6134 0.4671 0.063 Uiso calc R 1 H
C22 -0.0838(5) 0.7287(4) 0.5684(4) 0.0919(13) Uani d . 1 C
H22A -0.1703 0.7611 0.6073 0.138 Uiso calc R 1 H
H22B -0.0126 0.6741 0.6197 0.138 Uiso calc R 1 H
H22C -0.1412 0.6858 0.4967 0.138 Uiso calc R 1 H
N1 0.1987(5) 0.4173(3) -0.2561(3) 0.1082(10) Uani d . 1 O
N2 0.0758(4) 0.7277(3) -0.1170(3) 0.0961(9) Uani d . 1 O
O1 0.7109(3) -0.12980(18) 0.1645(2) 0.0476(6) Uani d . 1 N
O2 0.0235(3) 0.8251(2) 0.5411(2) 0.0578(7) Uani d . 1 N
S1 0.48939(12) 0.28192(7) 0.26827(7) 0.0637(3) Uani d . 1 S
S2 0.37893(13) 0.50926(7) 0.36866(7) 0.0635(3) Uani d . 1 S

loop_
_atom_site_aniso_label
_atom_site_aniso_U_11
_atom_site_aniso_U_22
_atom_site_aniso_U_33
_atom_site_aniso_U_12
_atom_site_aniso_U_13
_atom_site_aniso_U_23
C1 0.078(3) 0.077(2) 0.109(3) 0.026(2) 0.015(2) -0.005(2)
C2 0.0569(17) 0.0422(13) 0.0470(15) 0.0100(12) 0.0132(13) 0.0033(12)
C3 0.0550(16) 0.0417(13) 0.0454(15) 0.0050(12) 0.0102(12) -0.0009(11)
C4 0.0608(17) 0.0390(13) 0.0478(16) 0.0090(12) 0.0141(13) 0.0032(11)
C5 0.0536(18) 0.0533(16) 0.069(2) 0.0107(14) 0.0113(15) 0.0011(15)
C6 0.0564(18) 0.0514(16) 0.063(2) -0.0037(14) 0.0086(15) -0.0007(14)
C7 0.068(2) 0.0387(14) 0.0559(18) -0.0006(13) 0.0159(15) 0.0000(12)
C8 0.0499(15) 0.0368(12) 0.0497(16) 0.0066(11) 0.0092(12) -0.0036(11)
C9 0.0552(16) 0.0390(13) 0.0430(15) 0.0050(12) 0.0093(12) -0.0043(11)
C10 0.0569(16) 0.0368(12) 0.0445(15) 0.0057(12) 0.0088(12) -0.0049(11)
C11 0.0468(15) 0.0390(13) 0.0455(15) 0.0008(11) 0.0068(12) 0.0012(11)
C12 0.0460(15) 0.0446(14) 0.0438(15) -0.0022(11) 0.0091(12) -0.0064(11)
C13 0.0552(16) 0.0392(13) 0.0479(16) 0.0054(12) 0.0101(13) -0.0087(12)
C14 0.0531(16) 0.0437(14) 0.0506(17) 0.0056(12) 0.0028(13) 0.0031(13)
C15 0.0683(19) 0.0537(16) 0.0384(16) 0.0003(14) 0.0065(14) -0.0077(13)
C16 0.0659(18) 0.0429(14) 0.0372(14) 0.0068(13) 0.0075(13) -0.0030(11)
C17 0.0690(19) 0.0563(17) 0.0497(17) -0.0031(15) 0.0184(15) -0.0072(14)
C18 0.083(2) 0.0496(16) 0.0550(19) -0.0083(15) 0.0221(17) -0.0076(14)
C19 0.084(2) 0.0418(15) 0.0501(17) 0.0050(14) 0.0121(16) -0.0087(13)
C20 0.0655(19) 0.0471(15) 0.0477(16) 0.0031(14) 0.0119(14) -0.0033(12)
C21 0.0656(18) 0.0452(14) 0.0439(16) -0.0031(13) 0.0088(13) -0.0037(12)
C22 0.082(3) 0.120(3) 0.080(3) 0.000(2) 0.034(2) -0.012(2)
N1 0.135(3) 0.111(2) 0.075(2) 0.0021(19) 0.0148(18) -0.0096(17)
N2 0.104(2) 0.0877(19) 0.092(2) 0.0189(16) 0.0070(16) 0.0108(16)
O1 0.0472(13) 0.0360(11) 0.0572(14) 0.0136(9) 0.0056(11) -0.0067(10)
O2 0.0590(15) 0.0517(13) 0.0718(17) 0.0035(11) 0.0352(13) -0.0096(12)
S1 0.0893(6) 0.0429(4) 0.0517(5) 0.0213(4) -0.0026(4) -0.0060(3)
S2 0.1019(7) 0.0450(4) 0.0415(4) 0.0198(4) 0.0095(4) -0.0033(3)

loop_
_atom_type_symbol
_atom_type_description
_atom_type_scat_dispersion_real
_atom_type_scat_dispersion_imag
_atom_type_scat_source
C C 0.0033 0.0016 'International Tables Vol C Tables 4.2.6.8 and 6.1.1.4'
H H 0.0000 0.0000 'International Tables Vol C Tables 4.2.6.8 and 6.1.1.4'
O O 0.0106 0.0060 'International Tables Vol C Tables 4.2.6.8 and 6.1.1.4'
N N 0.0061 0.0033 'International Tables Vol C Tables 4.2.6.8 and 6.1.1.4'
S S 0.1246 0.1234 'International Tables Vol C Tables 4.2.6.8 and 6.1.1.4'

loop_
_geom_angle_atom_site_label_1
_geom_angle_atom_site_label_2
_geom_angle_atom_site_label_3
_geom_angle
_geom_angle_publ_flag
O1 C1 H1A 109.5 ?
O1 C1 H1B 109.5 ?
H1A C1 H1B 109.5 ?
O1 C1 H1C 109.5 ?
H1A C1 H1C 109.5 ?
H1B C1 H1C 109.5 ?
O1 C2 C7 115.2(2) ?
O1 C2 C3 124.4(3) ?
C7 C2 C3 120.4(2) ?
C2 C3 C4 118.4(3) ?
C2 C3 H3 120.8 ?
C4 C3 H3 120.8 ?
C5 C4 C3 121.6(3) ?
C5 C4 S1 122.5(2) ?
C3 C4 S1 115.6(2) ?
C4 C5 C6 118.8(3) ?
C4 C5 H5 120.6 ?
C6 C5 H5 120.6 ?
C7 C6 C5 120.7(3) ?
C7 C6 H6 119.6 ?
C5 C6 H6 119.6 ?
C6 C7 C2 120.1(3) ?
C6 C7 H7 120.0 ?
C2 C7 H7 120.0 ?
C13 C8 C9 119.4(2) ?
C13 C8 S1 124.68(19) ?
C9 C8 S1 115.9(2) ?
C10 C9 C8 119.2(2) ?
C10 C9 S2 124.66(19) ?
C8 C9 S2 116.2(2) ?
C11 C10 C9 120.9(2) ?
C11 C10 H10 119.5 ?
C9 C10 H10 119.5 ?
C10 C11 C12 120.3(2) ?
C10 C11 C14 119.4(2) ?
C12 C11 C14 120.3(3) ?
C13 C12 C11 119.1(2) ?
C13 C12 C15 120.9(2) ?
C11 C12 C15 120.0(3) ?
C8 C13 C12 121.2(2) ?
C8 C13 H13 119.4 ?
C12 C13 H13 119.4 ?
N2 C14 C11 178.1(3) ?
N1 C15 C12 178.5(3) ?
C17 C16 C21 121.9(3) ?
C17 C16 S2 120.6(2) ?
C21 C16 S2 117.3(2) ?
C16 C17 C18 117.9(3) ?
C16 C17 H17 121.0 ?
C18 C17 H17 121.0 ?
C19 C18 C17 121.1(3) ?
C19 C18 H18 119.5 ?
C17 C18 H18 119.5 ?
C18 C19 C20 120.3(3) ?
C18 C19 H19 119.9 ?
C20 C19 H19 119.9 ?
O2 C20 C19 115.3(3) ?
O2 C20 C21 124.5(3) ?
C19 C20 C21 120.2(3) ?
C20 C21 C16 118.6(3) ?
C20 C21 H21 120.7 ?
C16 C21 H21 120.7 ?
O2 C22 H22A 109.5 ?
O2 C22 H22B 109.5 ?
H22A C22 H22B 109.5 ?
O2 C22 H22C 109.5 ?
H22A C22 H22C 109.5 ?
H22B C22 H22C 109.5 ?
C2 O1 C1 117.5(2) y
C20 O2 C22 117.6(3) y
C8 S1 C4 105.00(13) y
C9 S2 C16 104.28(13) y

loop_
_geom_bond_atom_site_label_1
_geom_bond_atom_site_label_2
_geom_bond_distance
_geom_bond_publ_flag
C1 O1 1.406(4) y
C1 H1A 0.9600 ?
C1 H1B 0.9600 ?
C1 H1C 0.9600 ?
C2 O1 1.361(3) y
C2 C7 1.378(4) ?
C2 C3 1.382(4) ?
C3 C4 1.394(4) ?
C3 H3 0.9300 ?
C4 C5 1.371(4) ?
C4 S1 1.775(3) y
C5 C6 1.379(4) ?
C5 H5 0.9300 ?
C6 C7 1.374(4) ?
C6 H6 0.9300 ?
C7 H7 0.9300 ?
C8 C13 1.380(4) ?
C8 C9 1.419(3) ?
C8 S1 1.759(3) y
C9 C10 1.382(4) ?
C9 S2 1.755(3) y
C10 C11 1.373(4) ?
C10 H10 0.9300 ?
C11 C12 1.404(3) ?
C11 C14 1.427(4) ?
C12 C13 1.381(4) ?
C12 C15 1.417(4) ?
C13 H13 0.9300 ?
C14 N2 1.141(4) y
C15 N1 1.146(4) y
C16 C17 1.376(4) ?
C16 C21 1.386(4) ?
C16 S2 1.780(3) y
C17 C18 1.387(4) ?
C17 H17 0.9300 ?
C18 C19 1.366(4) ?
C18 H18 0.9300 ?
C19 C20 1.376(4) ?
C19 H19 0.9300 ?
C20 O2 1.360(4) y
C20 C21 1.383(4) ?
C21 H21 0.9300 ?
C22 O2 1.422(5) y
C22 H22A 0.9600 ?
C22 H22B 0.9600 ?
C22 H22C 0.9600 ?

loop_
_geom_hbond_atom_site_label_D
_geom_hbond_atom_site_label_H
_geom_hbond_atom_site_label_A
_geom_hbond_site_symmetry_A
_geom_hbond_distance_DH
_geom_hbond_distance_HA
_geom_hbond_distance_DA
_geom_hbond_angle_DHA
C5 H5 N2 2_565 0.93 2.56 3.493(4) 177.9

loop_
_geom_torsion_atom_site_label_1
_geom_torsion_atom_site_label_2
_geom_torsion_atom_site_label_3
_geom_torsion_atom_site_label_4
_geom_torsion
_geom_torsion_publ_flag
O1 C2 C3 C4 -179.0(3) ?
C7 C2 C3 C4 2.5(4) ?
C2 C3 C4 C5 -0.8(4) ?
C2 C3 C4 S1 173.3(2) ?
C3 C4 C5 C6 -1.7(5) ?
S1 C4 C5 C6 -175.3(2) ?
C4 C5 C6 C7 2.4(5) ?
C5 C6 C7 C2 -0.6(5) ?
O1 C2 C7 C6 179.5(3) ?
C3 C2 C7 C6 -1.9(4) ?
C13 C8 C9 C10 -1.0(4) ?
S1 C8 C9 C10 177.2(2) ?
C13 C8 C9 S2 178.6(2) ?
S1 C8 C9 S2 -3.2(3) ?
C8 C9 C10 C11 -0.1(4) ?
S2 C9 C10 C11 -179.7(2) ?
C9 C10 C11 C12 1.1(4) ?
C9 C10 C11 C14 -179.3(3) ?
C10 C11 C12 C13 -0.9(4) ?
C14 C11 C12 C13 179.5(3) ?
C10 C11 C12 C15 180.0(3) ?
C14 C11 C12 C15 0.4(4) ?
C9 C8 C13 C12 1.2(4) ?
S1 C8 C13 C12 -176.9(2) ?
C11 C12 C13 C8 -0.3(4) ?
C15 C12 C13 C8 178.8(3) ?
C21 C16 C17 C18 -1.3(5) ?
S2 C16 C17 C18 -175.9(2) ?
C16 C17 C18 C19 1.6(5) ?
C17 C18 C19 C20 -0.3(5) ?
C18 C19 C20 O2 179.5(3) ?
C18 C19 C20 C21 -1.5(5) ?
O2 C20 C21 C16 -179.3(3) ?
C19 C20 C21 C16 1.8(4) ?
C17 C16 C21 C20 -0.4(4) ?
S2 C16 C21 C20 174.4(2) ?
C7 C2 O1 C1 -175.5(3) ?
C3 C2 O1 C1 6.0(5) y
C19 C20 O2 C22 179.8(3) ?
C21 C20 O2 C22 0.9(5) ?
C13 C8 S1 C4 -24.4(3) ?
C9 C8 S1 C4 157.4(2) ?
C5 C4 S1 C8 -51.8(3) y
C3 C4 S1 C8 134.2(2) ?
C10 C9 S2 C16 -7.0(3) ?
C8 C9 S2 C16 173.4(2) ?
C17 C16 S2 C9 -71.0(3) y
C21 C16 S2 C9 114.1(2) ?

loop_
_cod_related_entry_id
_cod_related_entry_database
_cod_related_entry_code
1 ChemSpider 30654798
